data_7701884
loop_
_publ_author_name
'Gantsho, Verity Lindy'
'Dotou, Mazzarine'
'Jakubaszek, Marta'
'Goud, Bruno'
'Gasser, Gilles'
'Visser, Hendrik Gideon'
'Schutte-Smith, Marietjie'

_publ_section_title
;
 Synthesis, characterization, kinetic investigation and biological
 evaluation of Re(i) di- and tricarbonyl complexes with tertiary phosphine
 ligands.
;
_journal_issue 1
_journal_name_full 'Dalton transactions (Cambridge, England : 2003)'
_journal_page_first 35
_journal_page_last 46
_journal_paper_doi 10.1039/c9dt04025k
_journal_volume 49
_journal_year 2020
_chemical_formula_moiety 'C14 H7 N O8 Re, C14 H8 N O8 Re, 2(H2 O)'
_chemical_formula_sum 'C28 H19 N2 O18 Re2'
_chemical_formula_weight 1043.85
_space_group_crystal_system monoclinic
_space_group_IT_number 15
_space_group_name_Hall '-C 2yc'
_space_group_name_H-M_alt 'C 1 2/c 1'
_atom_sites_solution_hydrogens mixed
_audit_creation_date 2019-08-15
_audit_creation_method
;
Olex2 1.2
(compiled May 18 2018 14:05:52 for OlexSys, GUI svn.r5506)
;
_audit_update_record
;
2019-08-16 deposited with the CCDC.	2019-11-07 downloaded from the CCDC.
;
_cell_angle_alpha 90
_cell_angle_beta 100.373(5)
_cell_angle_gamma 90
_cell_formula_units_Z 8
_cell_length_a 27.848(2)
_cell_length_b 11.667(3)
_cell_length_c 19.101(3)
_cell_measurement_reflns_used 9440
_cell_measurement_temperature 100
_cell_measurement_theta_max 28.46
_cell_measurement_theta_min 3.17
_cell_volume 6104.5(19)
_computing_cell_refinement 'SAINT v8.34A (Bruker, 2013)'
_computing_data_reduction 'SAINT v8.34A (Bruker, 2013)'
_computing_molecular_graphics 'Olex2 (Dolomanov et al., 2009)'
_computing_publication_material 'Olex2 (Dolomanov et al., 2009)'
_computing_structure_refinement 'ShelXL (Sheldrick, 2015)'
_diffrn_ambient_temperature 100
_diffrn_measured_fraction_theta_full 0.996
_diffrn_measured_fraction_theta_max 0.997
_diffrn_measurement_device_type 'Bruker APEX-II CCD'
_diffrn_measurement_method '\f and \w scans'
_diffrn_radiation_type MoK\a
_diffrn_radiation_wavelength 0.71069
_diffrn_reflns_av_R_equivalents 0.0470
_diffrn_reflns_av_unetI/netI 0.0282
_diffrn_reflns_Laue_measured_fraction_full 0.996
_diffrn_reflns_Laue_measured_fraction_max 0.997
_diffrn_reflns_limit_h_max 36
_diffrn_reflns_limit_h_min -36
_diffrn_reflns_limit_k_max 15
_diffrn_reflns_limit_k_min -15
_diffrn_reflns_limit_l_max 18
_diffrn_reflns_limit_l_min -25
_diffrn_reflns_number 55766
_diffrn_reflns_point_group_measured_fraction_full 0.996
_diffrn_reflns_point_group_measured_fraction_max 0.997
_diffrn_reflns_theta_full 25.240
_diffrn_reflns_theta_max 27.997
_diffrn_reflns_theta_min 1.487
_diffrn_standards_number 0
_exptl_absorpt_coefficient_mu 8.015
_exptl_absorpt_correction_T_max 0.7457
_exptl_absorpt_correction_T_min 0.5615
_exptl_absorpt_correction_type multi-scan
_exptl_absorpt_process_details
;
SADABS-2014/5 (Bruker,2014) was used for absorption correction.
wR2(int) was 0.0918 before and 0.0593 after correction.
The Ratio of minimum to maximum transmission is 0.7530.
The \l/2 correction factor is 0.00150.
;
_exptl_crystal_colour yellow
_exptl_crystal_colour_primary yellow
_exptl_crystal_density_diffrn 2.272
_exptl_crystal_description Cuboid
_exptl_crystal_F_000 3960
_exptl_crystal_size_max 0.526
_exptl_crystal_size_mid 0.237
_exptl_crystal_size_min 0.069
_refine_diff_density_max 1.447
_refine_diff_density_min -0.990
_refine_diff_density_rms 0.151
_refine_ls_extinction_method none
_refine_ls_goodness_of_fit_ref 1.043
_refine_ls_hydrogen_treatment constr
_refine_ls_matrix_type full
_refine_ls_number_parameters 460
_refine_ls_number_reflns 7356
_refine_ls_number_restraints 0
_refine_ls_restrained_S_all 1.043
_refine_ls_R_factor_all 0.0268
_refine_ls_R_factor_gt 0.0220
_refine_ls_shift/su_max 0.005
_refine_ls_shift/su_mean 0.000
_refine_ls_structure_factor_coef Fsqd
_refine_ls_weighting_details 'w=1/[\s^2^(Fo^2^)+(0.0295P)^2^+21.9010P] where P=(Fo^2^+2Fc^2^)/3'
_refine_ls_weighting_scheme calc
_refine_ls_wR_factor_gt 0.0565
_refine_ls_wR_factor_ref 0.0592
_reflns_Friedel_coverage 0.000
_reflns_number_gt 6594
_reflns_number_total 7356
_reflns_threshold_expression 'I > 2\s(I)'
_cod_data_source_file c9dt04025k2.cif
_cod_data_source_block 16dlg2_0ma
_cod_depositor_comments 'Adding full bibliography for 7701884--7701887.cif.'
_cod_database_code 7701884
_shelx_shelxl_version_number 2018/3
_shelx_space_group_comment
;
The symmetry employed for this shelxl refinement is uniquely defined
by the following loop, which should always be used as a source of
symmetry information in preference to the above space-group names.
They are only intended as comments.
;
_olex2_refinement_description
;
1. Fixed Uiso
 At 1.2 times of:
  All C(H) groups
 At 1.5 times of:
  All O(H) groups, All O(H,H) groups
2.a Free rotating group:
 O10(H10A,H10B), O1(H1A,H1B)
2.b Rotating group:
 O08A(H08E,H08F), O08B(H08A,H08C)
2.c Aromatic/amide H refined with riding coordinates:
 C05A(H05A), C05B(H05B), C06A(H06C), C06B(H06B), C07A(H07A), C07B(H07B),
 C08A(H08D), C08B(H08B), C12A(H12A), C12B(H12B)
2.d Idealised tetrahedral OH refined as rotating group:
 O06B(H06A)
;
_olex2_submission_special_instructions 'No special instructions were received'

loop_
_space_group_symop_operation_xyz
'x, y, z'
'-x, y, -z+1/2'
'x+1/2, y+1/2, z'
'-x+1/2, y+1/2, -z+1/2'
'-x, -y, -z'
'x, -y, z-1/2'
'-x+1/2, -y+1/2, -z'
'x+1/2, -y+1/2, z-1/2'

loop_
_atom_site_label
_atom_site_type_symbol
_atom_site_fract_x
_atom_site_fract_y
_atom_site_fract_z
_atom_site_U_iso_or_equiv
_atom_site_adp_type
_atom_site_occupancy
_atom_site_site_symmetry_order
_atom_site_calc_flag
_atom_site_refinement_flags_posn
C01A C 0.64174(14) -0.1526(3) 0.10764(18) 0.0185(7) Uani 1 1 d .
C01B C 0.64064(14) 0.1040(3) 0.34130(19) 0.0228(8) Uani 1 1 d .
C02A C 0.69102(16) 0.0177(3) 0.1673(2) 0.0230(8) Uani 1 1 d .
C02B C 0.65779(15) 0.2853(3) 0.41917(19) 0.0200(7) Uani 1 1 d .
C03A C 0.69401(14) -0.0275(3) 0.03088(19) 0.0205(7) Uani 1 1 d .
C03B C 0.70365(15) 0.2593(3) 0.31102(19) 0.0201(7) Uani 1 1 d .
C04A C 0.65533(13) 0.2849(3) 0.07489(17) 0.0143(6) Uani 1 1 d .
C04B C 0.63772(12) 0.5426(3) 0.31472(17) 0.0144(7) Uani 1 1 d .
C05A C 0.70021(14) 0.2752(3) 0.12196(18) 0.0185(7) Uani 1 1 d .
H05A H 0.714027 0.201625 0.133504 0.022 Uiso 1 1 calc R
C05B C 0.67659(13) 0.5402(3) 0.37315(18) 0.0164(7) Uani 1 1 d .
H05B H 0.691962 0.469446 0.388154 0.020 Uiso 1 1 calc R
C06A C 0.72405(15) 0.3709(3) 0.15117(19) 0.0236(8) Uani 1 1 d .
H06C H 0.754239 0.363217 0.183122 0.028 Uiso 1 1 calc R
C06B C 0.69241(14) 0.6392(3) 0.40854(18) 0.0194(7) Uani 1 1 d .
H06B H 0.718487 0.636666 0.448141 0.023 Uiso 1 1 calc R
C07A C 0.70452(15) 0.4807(3) 0.1346(2) 0.0240(8) Uani 1 1 d .
H07A H 0.721319 0.546343 0.155819 0.029 Uiso 1 1 calc R
C07B C 0.67022(14) 0.7445(3) 0.3865(2) 0.0207(8) Uani 1 1 d .
H07B H 0.681175 0.812534 0.411703 0.025 Uiso 1 1 calc R
C08A C 0.66152(16) 0.4933(3) 0.08807(19) 0.0219(8) Uani 1 1 d .
H08D H 0.648615 0.567861 0.077169 0.026 Uiso 1 1 calc R
C08B C 0.63304(14) 0.7501(3) 0.3291(2) 0.0203(8) Uani 1 1 d .
H08B H 0.618685 0.822039 0.314558 0.024 Uiso 1 1 calc R
C09A C 0.63586(13) 0.3961(3) 0.05577(16) 0.0137(6) Uani 1 1 d .
C09B C 0.61555(13) 0.6487(3) 0.29095(17) 0.0148(7) Uani 1 1 d .
C10A C 0.59334(13) 0.4042(3) 0.00345(17) 0.0150(7) Uani 1 1 d .
C10B C 0.57650(13) 0.6474(3) 0.23158(17) 0.0153(7) Uani 1 1 d .
C11A C 0.57038(14) 0.5161(3) -0.02372(19) 0.0184(7) Uani 1 1 d .
C11B C 0.55050(15) 0.7556(3) 0.20241(19) 0.0196(7) Uani 1 1 d .
C12A C 0.57252(13) 0.3064(3) -0.02754(17) 0.0162(7) Uani 1 1 d .
H12A H 0.545039 0.310883 -0.064958 0.019 Uiso 1 1 calc R
C12B C 0.56292(13) 0.5455(3) 0.19767(17) 0.0164(7) Uani 1 1 d .
H12B H 0.537575 0.543621 0.157084 0.020 Uiso 1 1 calc R
C13A C 0.59176(13) 0.1995(3) -0.00404(16) 0.0143(6) Uani 1 1 d .
C13B C 0.58683(13) 0.4446(3) 0.22359(16) 0.0132(6) Uani 1 1 d .
C14A C 0.56878(13) 0.0903(3) -0.03724(17) 0.0166(7) Uani 1 1 d .
C14B C 0.57410(13) 0.3318(3) 0.18509(17) 0.0146(7) Uani 1 1 d .
N1A N 0.63115(10) 0.1871(2) 0.04646(14) 0.0128(5) Uani 1 1 d .
N1B N 0.62197(11) 0.4411(2) 0.28130(14) 0.0132(5) Uani 1 1 d .
O01A O 0.64127(12) -0.2472(2) 0.12389(16) 0.0280(6) Uani 1 1 d .
O01B O 0.64365(14) 0.0088(2) 0.35488(18) 0.0412(9) Uani 1 1 d .
O02A O 0.71951(13) 0.0223(2) 0.21901(15) 0.0385(8) Uani 1 1 d .
O02B O 0.67014(12) 0.2958(2) 0.47993(14) 0.0322(7) Uani 1 1 d .
O03A O 0.72482(11) -0.0474(3) 0.00076(16) 0.0331(7) Uani 1 1 d .
O03B O 0.74480(11) 0.2563(2) 0.30928(16) 0.0309(7) Uani 1 1 d .
O04A O 0.58483(10) -0.00290(18) -0.00690(13) 0.0168(5) Uani 1 1 d .
O04B O 0.60165(10) 0.24591(19) 0.21081(12) 0.0168(5) Uani 1 1 d .
O05A O 0.53742(10) 0.0955(2) -0.09199(13) 0.0227(6) Uani 1 1 d .
O05B O 0.54175(9) 0.3266(2) 0.13295(12) 0.0198(5) Uani 1 1 d .
O06A O 0.55926(10) 0.5331(2) -0.08732(13) 0.0228(6) Uani 1 1 d .
O06B O 0.50674(12) 0.7334(2) 0.16640(17) 0.0358(8) Uani 1 1 d .
H06A H 0.495949 0.791404 0.142579 0.054 Uiso 1 1 calc GR
O07A O 0.56366(11) 0.5890(2) 0.02579(13) 0.0259(6) Uani 1 1 d .
O07B O 0.56756(10) 0.8516(2) 0.21045(14) 0.0256(6) Uani 1 1 d .
O08A O 0.58280(10) 0.0539(2) 0.13744(13) 0.0219(5) Uani 1 1 d .
H08E H 0.578008 0.000604 0.166897 0.033 Uiso 1 1 d GR
H08F H 0.555719 0.056251 0.107108 0.033 Uiso 1 1 d GR
O08B O 0.55915(10) 0.2843(2) 0.32448(13) 0.0197(5) Uani 1 1 d .
H08A H 0.555457 0.326936 0.360384 0.030 Uiso 1 1 d GR
H08C H 0.546605 0.218956 0.333719 0.030 Uiso 1 1 d GR
Re1A Re 0.64324(2) 0.00626(2) 0.08300(2) 0.01289(4) Uani 1 1 d .
Re1B Re 0.63651(2) 0.26413(2) 0.31974(2) 0.01391(4) Uani 1 1 d .
O10 O 0.52588(11) -0.2161(2) -0.02247(16) 0.0278(6) Uani 1 1 d .
H10A H 0.544257 -0.273843 -0.010902 0.042 Uiso 1 1 d G
H10B H 0.545260 -0.159237 -0.017679 0.042 Uiso 1 1 d G
O1 O 0.51297(12) 0.0904(2) 0.32393(18) 0.0391(8) Uani 1 1 d .
H1A H 0.513176 0.068316 0.281540 0.059 Uiso 1 1 d G
H1B H 0.525302 0.034762 0.349819 0.059 Uiso 1 1 d G

loop_
_atom_site_aniso_label
_atom_site_aniso_U_11
_atom_site_aniso_U_22
_atom_site_aniso_U_33
_atom_site_aniso_U_23
_atom_site_aniso_U_13
_atom_site_aniso_U_12
C01A 0.024(2) 0.0152(17) 0.0155(15) -0.0038(13) 0.0007(14) 0.0023(14)
C01B 0.029(2) 0.0148(17) 0.0218(17) -0.0022(14) -0.0037(15) -0.0025(15)
C02A 0.033(2) 0.0086(15) 0.0247(19) 0.0008(13) -0.0021(17) 0.0018(15)
C02B 0.030(2) 0.0091(15) 0.0207(17) 0.0006(13) 0.0039(15) 0.0024(14)
C03A 0.023(2) 0.0135(16) 0.0220(17) -0.0021(13) -0.0033(15) -0.0029(14)
C03B 0.025(2) 0.0138(16) 0.0187(17) -0.0002(12) -0.0028(15) 0.0044(14)
C04A 0.0211(18) 0.0089(14) 0.0137(14) 0.0001(12) 0.0048(13) -0.0025(13)
C04B 0.0182(18) 0.0084(15) 0.0167(15) -0.0008(12) 0.0032(13) -0.0037(13)
C05A 0.0238(19) 0.0114(15) 0.0187(16) 0.0004(12) -0.0005(14) -0.0008(14)
C05B 0.0164(17) 0.0107(15) 0.0209(16) -0.0003(13) 0.0003(14) 0.0001(13)
C06A 0.027(2) 0.0187(18) 0.0220(17) -0.0009(14) -0.0031(15) -0.0040(15)
C06B 0.0195(19) 0.0175(17) 0.0196(16) -0.0013(13) -0.0013(14) -0.0032(14)
C07A 0.032(2) 0.0150(16) 0.0223(18) -0.0032(14) -0.0021(16) -0.0072(15)
C07B 0.024(2) 0.0131(16) 0.0232(18) -0.0023(13) -0.0002(15) -0.0022(14)
C08A 0.036(2) 0.0083(16) 0.0205(17) 0.0000(12) 0.0031(16) -0.0051(14)
C08B 0.025(2) 0.0097(16) 0.0260(18) -0.0007(13) 0.0043(16) 0.0010(13)
C09A 0.0227(19) 0.0081(14) 0.0109(14) 0.0009(11) 0.0042(13) -0.0018(13)
C09B 0.0184(18) 0.0095(15) 0.0167(15) 0.0013(12) 0.0036(13) -0.0009(13)
C10A 0.0230(19) 0.0087(14) 0.0136(14) 0.0010(11) 0.0041(13) 0.0000(13)
C10B 0.0191(18) 0.0100(15) 0.0168(15) 0.0018(12) 0.0038(13) 0.0004(13)
C11A 0.025(2) 0.0102(15) 0.0201(17) 0.0005(12) 0.0033(15) -0.0022(13)
C11B 0.026(2) 0.0140(16) 0.0182(16) 0.0012(13) 0.0021(15) 0.0034(14)
C12A 0.0228(19) 0.0114(15) 0.0126(14) 0.0002(12) -0.0015(13) -0.0009(13)
C12B 0.0199(18) 0.0140(16) 0.0139(15) 0.0013(12) -0.0005(13) 0.0015(13)
C13A 0.0194(18) 0.0108(15) 0.0123(14) -0.0020(11) 0.0011(13) -0.0022(13)
C13B 0.0191(17) 0.0067(14) 0.0142(14) -0.0002(11) 0.0037(13) -0.0016(12)
C14A 0.0225(19) 0.0097(15) 0.0170(16) -0.0024(12) 0.0017(14) -0.0009(13)
C14B 0.0209(18) 0.0102(15) 0.0140(15) -0.0013(12) 0.0072(13) -0.0017(13)
N1A 0.0160(15) 0.0082(12) 0.0134(12) 0.0000(10) 0.0004(11) -0.0016(11)
N1B 0.0190(15) 0.0064(12) 0.0149(12) 0.0002(10) 0.0047(11) -0.0021(11)
O01A 0.0432(19) 0.0088(12) 0.0338(15) 0.0018(10) 0.0123(14) 0.0020(11)
O01B 0.070(3) 0.0090(13) 0.0385(18) 0.0025(11) -0.0065(17) 0.0013(13)
O02A 0.056(2) 0.0237(15) 0.0253(15) 0.0018(12) -0.0217(14) 0.0012(14)
O02B 0.053(2) 0.0241(14) 0.0170(13) -0.0005(11) -0.0004(13) -0.0007(13)
O03A 0.0243(16) 0.0350(17) 0.0418(17) -0.0100(13) 0.0107(13) -0.0009(13)
O03B 0.0228(16) 0.0316(16) 0.0373(16) 0.0035(12) 0.0028(13) 0.0073(12)
O04A 0.0222(14) 0.0078(11) 0.0176(12) -0.0017(8) -0.0041(10) 0.0009(9)
O04B 0.0249(14) 0.0102(11) 0.0147(11) -0.0025(8) 0.0020(10) 0.0022(9)
O05A 0.0284(15) 0.0117(12) 0.0224(12) -0.0026(9) -0.0103(11) 0.0017(10)
O05B 0.0218(14) 0.0180(12) 0.0179(12) -0.0038(9) -0.0008(10) -0.0004(10)
O06A 0.0342(16) 0.0139(12) 0.0193(12) 0.0039(10) 0.0019(11) 0.0043(11)
O06B 0.0400(19) 0.0143(13) 0.0417(17) 0.0037(12) -0.0235(14) 0.0033(12)
O07A 0.0426(18) 0.0133(12) 0.0218(13) -0.0019(10) 0.0058(12) 0.0063(11)
O07B 0.0312(16) 0.0106(12) 0.0323(14) 0.0047(10) -0.0012(12) 0.0001(11)
O08A 0.0316(15) 0.0109(11) 0.0250(13) 0.0018(10) 0.0101(11) -0.0022(10)
O08B 0.0285(15) 0.0129(11) 0.0191(12) -0.0019(9) 0.0079(11) -0.0036(10)
Re1A 0.01956(8) 0.00593(7) 0.01168(7) -0.00048(4) -0.00125(5) 0.00078(5)
Re1B 0.02144(8) 0.00635(7) 0.01337(7) -0.00016(4) 0.00158(5) 0.00141(5)
O10 0.0312(16) 0.0133(12) 0.0375(16) 0.0001(12) 0.0027(13) 0.0030(11)
O1 0.0389(19) 0.0185(14) 0.0524(19) 0.0079(13) -0.0122(16) -0.0054(13)

loop_
_atom_type_symbol
_atom_type_description
_atom_type_scat_dispersion_real
_atom_type_scat_dispersion_imag
_atom_type_scat_source
C C 0.0033 0.0016 'International Tables Vol C Tables 4.2.6.8 and 6.1.1.4'
H H 0.0000 0.0000 'International Tables Vol C Tables 4.2.6.8 and 6.1.1.4'
N N 0.0061 0.0033 'International Tables Vol C Tables 4.2.6.8 and 6.1.1.4'
O O 0.0106 0.0060 'International Tables Vol C Tables 4.2.6.8 and 6.1.1.4'
Re Re -1.0185 7.2310 'International Tables Vol C Tables 4.2.6.8 and 6.1.1.4'

loop_
_geom_angle_atom_site_label_1
_geom_angle_atom_site_label_2
_geom_angle_atom_site_label_3
_geom_angle
O01A C01A Re1A 178.5(3)
O01B C01B Re1B 179.1(4)
O02A C02A Re1A 178.3(4)
O02B C02B Re1B 178.4(3)
O03A C03A Re1A 178.9(3)
O03B C03B Re1B 176.7(3)
C05A C04A C09A 119.3(3)
N1A C04A C05A 119.8(3)
N1A C04A C09A 120.9(3)
C05B C04B C09B 119.9(3)
N1B C04B C05B 119.0(3)
N1B C04B C09B 121.1(3)
C04A C05A H05A 119.8
C06A C05A C04A 120.4(3)
C06A C05A H05A 119.8
C04B C05B H05B 119.8
C06B C05B C04B 120.5(3)
C06B C05B H05B 119.8
C05A C06A H06C 119.6
C05A C06A C07A 120.9(4)
C07A C06A H06C 119.6
C05B C06B H06B 119.9
C05B C06B C07B 120.3(3)
C07B C06B H06B 119.9
C06A C07A H07A 119.9
C08A C07A C06A 120.3(3)
C08A C07A H07A 119.9
C06B C07B H07B 119.6
C08B C07B C06B 120.7(3)
C08B C07B H07B 119.6
C07A C08A H08D 119.7
C07A C08A C09A 120.7(3)
C09A C08A H08D 119.7
C07B C08B H08B 119.7
C07B C08B C09B 120.6(3)
C09B C08B H08B 119.7
C08A C09A C04A 118.4(3)
C10A C09A C04A 118.3(3)
C10A C09A C08A 123.2(3)
C04B C09B C08B 118.0(3)
C04B C09B C10B 118.1(3)
C10B C09B C08B 123.9(3)
C09A C10A C11A 123.6(3)
C12A C10A C09A 119.2(3)
C12A C10A C11A 117.1(3)
C09B C10B C11B 122.1(3)
C12B C10B C09B 119.4(3)
C12B C10B C11B 118.4(3)
O06A C11A C10A 120.2(3)
O06A C11A O07A 124.9(3)
O07A C11A C10A 114.9(3)
O06B C11B C10B 111.5(3)
O07B C11B C10B 124.9(4)
O07B C11B O06B 123.5(3)
C10A C12A H12A 120.1
C10A C12A C13A 119.9(3)
C13A C12A H12A 120.1
C10B C12B H12B 120.4
C10B C12B C13B 119.2(3)
C13B C12B H12B 120.4
C12A C13A C14A 120.5(3)
N1A C13A C12A 123.2(3)
N1A C13A C14A 116.3(3)
C12B C13B C14B 120.2(3)
N1B C13B C12B 123.3(3)
N1B C13B C14B 116.5(3)
O04A C14A C13A 116.1(3)
O05A C14A C13A 119.6(3)
O05A C14A O04A 124.2(3)
O04B C14B C13B 114.4(3)
O05B C14B C13B 120.9(3)
O05B C14B O04B 124.7(3)
C04A N1A Re1A 128.4(2)
C13A N1A C04A 118.2(3)
C13A N1A Re1A 112.8(2)
C04B N1B Re1B 128.8(2)
C13B N1B C04B 118.7(3)
C13B N1B Re1B 111.5(2)
C14A O04A Re1A 118.3(2)
C14B O04B Re1B 115.03(19)
C11B O06B H06A 109.5
H08E O08A H08F 103.9
Re1A O08A H08E 110.3
Re1A O08A H08F 109.9
H08A O08B H08C 103.5
Re1B O08B H08A 110.6
Re1B O08B H08C 110.4
C01A Re1A N1A 169.95(13)
C01A Re1A O04A 95.83(12)
C01A Re1A O08A 94.35(12)
C02A Re1A C01A 84.42(15)
C02A Re1A C03A 89.15(17)
C02A Re1A N1A 104.01(12)
C02A Re1A O04A 175.21(14)
C02A Re1A O08A 93.46(14)
C03A Re1A C01A 88.82(15)
C03A Re1A N1A 96.67(13)
C03A Re1A O04A 95.64(13)
C03A Re1A O08A 176.08(13)
O04A Re1A N1A 75.31(9)
O04A Re1A O08A 81.76(10)
O08A Re1A N1A 79.86(9)
C01B Re1B N1B 170.85(13)
C01B Re1B O04B 96.40(12)
C01B Re1B O08B 96.77(14)
C02B Re1B C01B 85.18(15)
C02B Re1B C03B 87.53(16)
C02B Re1B N1B 102.51(12)
C02B Re1B O04B 171.28(14)
C02B Re1B O08B 94.41(13)
C03B Re1B C01B 88.18(16)
C03B Re1B N1B 97.03(13)
C03B Re1B O04B 101.08(13)
C03B Re1B O08B 174.81(12)
O04B Re1B N1B 75.26(9)
O04B Re1B O08B 76.89(9)
O08B Re1B N1B 77.86(10)
H10A O10 H10B 104.5
H1A O1 H1B 104.5

loop_
_geom_bond_atom_site_label_1
_geom_bond_atom_site_label_2
_geom_bond_distance
C01A O01A 1.147(4)
C01A Re1A 1.915(3)
C01B O01B 1.140(4)
C01B Re1B 1.912(4)
C02A O02A 1.152(5)
C02A Re1A 1.900(4)
C02B O02B 1.156(4)
C02B Re1B 1.901(4)
C03A O03A 1.140(5)
C03A Re1A 1.911(4)
C03B O03B 1.153(5)
C03B Re1B 1.908(4)
C04A C05A 1.407(5)
C04A C09A 1.429(4)
C04A N1A 1.385(4)
C04B C05B 1.408(5)
C04B C09B 1.422(5)
C04B N1B 1.378(4)
C05A H05A 0.9500
C05A C06A 1.366(5)
C05B H05B 0.9500
C05B C06B 1.371(5)
C06A H06C 0.9500
C06A C07A 1.405(5)
C06B H06B 0.9500
C06B C07B 1.405(5)
C07A H07A 0.9500
C07A C08A 1.364(6)
C07B H07B 0.9500
C07B C08B 1.366(5)
C08A H08D 0.9500
C08A C09A 1.420(5)
C08B H08B 0.9500
C08B C09B 1.428(5)
C09A C10A 1.408(5)
C09B C10B 1.423(5)
C10A C11A 1.504(5)
C10A C12A 1.366(5)
C10B C11B 1.510(5)
C10B C12B 1.374(5)
C11A O06A 1.215(4)
C11A O07A 1.310(4)
C11B O06B 1.313(5)
C11B O07B 1.215(4)
C12A H12A 0.9500
C12A C13A 1.399(5)
C12B H12B 0.9500
C12B C13B 1.399(5)
C13A C14A 1.513(4)
C13A N1A 1.332(4)
C13B C14B 1.518(4)
C13B N1B 1.336(4)
C14A O04A 1.275(4)
C14A O05A 1.237(4)
C14B O04B 1.303(4)
C14B O05B 1.218(4)
N1A Re1A 2.228(3)
N1B Re1B 2.204(3)
O04A Re1A 2.145(2)
O04B Re1B 2.142(2)
O06B H06A 0.8400
O08A H08E 0.8648
O08A H08F 0.8648
O08A Re1A 2.203(3)
O08B H08A 0.8681
O08B H08C 0.8699
O08B Re1B 2.185(3)
O10 H10A 0.8508
O10 H10B 0.8497
O1 H1A 0.8508
O1 H1B 0.8505

loop_
_geom_torsion_atom_site_label_1
_geom_torsion_atom_site_label_2
_geom_torsion_atom_site_label_3
_geom_torsion_atom_site_label_4
_geom_torsion
C04A C05A C06A C07A -0.4(6)
C04A C09A C10A C11A -177.3(3)
C04A C09A C10A C12A -0.6(5)
C04B C05B C06B C07B -0.5(5)
C04B C09B C10B C11B 179.9(3)
C04B C09B C10B C12B -2.6(5)
C05A C04A C09A C08A -3.2(5)
C05A C04A C09A C10A 174.0(3)
C05A C04A N1A C13A -172.4(3)
C05A C04A N1A Re1A 16.2(5)
C05A C06A C07A C08A -0.9(6)
C05B C04B C09B C08B -1.7(5)
C05B C04B C09B C10B 179.8(3)
C05B C04B N1B C13B -176.5(3)
C05B C04B N1B Re1B 16.1(4)
C05B C06B C07B C08B -0.8(6)
C06A C07A C08A C09A 0.0(6)
C06B C07B C08B C09B 0.8(6)
C07A C08A C09A C04A 2.0(5)
C07A C08A C09A C10A -175.1(4)
C07B C08B C09B C04B 0.4(5)
C07B C08B C09B C10B 178.9(4)
C08A C09A C10A C11A -0.3(5)
C08A C09A C10A C12A 176.5(3)
C08B C09B C10B C11B 1.4(5)
C08B C09B C10B C12B 178.9(3)
C09A C04A C05A C06A 2.4(5)
C09A C04A N1A C13A 6.1(5)
C09A C04A N1A Re1A -165.3(2)
C09A C10A C11A O06A 131.1(4)
C09A C10A C11A O07A -49.4(5)
C09A C10A C12A C13A 3.9(5)
C09B C04B C05B C06B 1.7(5)
C09B C04B N1B C13B 3.2(5)
C09B C04B N1B Re1B -164.2(2)
C09B C10B C11B O06B -157.7(3)
C09B C10B C11B O07B 22.7(6)
C09B C10B C12B C13B 1.9(5)
C10A C12A C13A C14A 179.3(3)
C10A C12A C13A N1A -2.3(5)
C10B C12B C13B C14B -177.2(3)
C10B C12B C13B N1B 1.5(5)
C11A C10A C12A C13A -179.2(3)
C11B C10B C12B C13B 179.5(3)
C12A C10A C11A O06A -45.7(5)
C12A C10A C11A O07A 133.8(4)
C12A C13A C14A O04A -171.7(3)
C12A C13A C14A O05A 10.4(5)
C12A C13A N1A C04A -2.8(5)
C12A C13A N1A Re1A 169.9(3)
C12B C10B C11B O06B 24.8(5)
C12B C10B C11B O07B -154.8(4)
C12B C13B C14B O04B 174.5(3)
C12B C13B C14B O05B -2.9(5)
C12B C13B N1B C04B -4.1(5)
C12B C13B N1B Re1B 165.3(3)
C13A C14A O04A Re1A -2.4(4)
C13B C14B O04B Re1B 23.4(3)
C14A C13A N1A C04A 175.7(3)
C14A C13A N1A Re1A -11.6(4)
C14B C13B N1B C04B 174.7(3)
C14B C13B N1B Re1B -15.9(3)
N1A C04A C05A C06A -179.0(3)
N1A C04A C09A C08A 178.3(3)
N1A C04A C09A C10A -4.5(5)
N1A C13A C14A O04A 9.8(5)
N1A C13A C14A O05A -168.0(3)
N1B C04B C05B C06B -178.5(3)
N1B C04B C09B C08B 178.6(3)
N1B C04B C09B C10B 0.1(5)
N1B C13B C14B O04B -4.3(4)
N1B C13B C14B O05B 178.3(3)
O05A C14A O04A Re1A 175.3(3)
O05B C14B O04B Re1B -159.4(3)
